data_7210419
loop_
_publ_author_name
'Shi, Zhen-yu'
'Zhang, Zhe-yu'
'Peng, Jun'
'Yu, Xia'
'Wang, Xiang'

_publ_section_title
;
 Assembly of copper--tetrazole frameworks with role-changeable Keggin
 clusters: syntheses, structures, solvent-dependent luminescence and
 electrochemistry properties
;
_journal_issue 36
_journal_name_full CrystEngComm
_journal_page_first 7199
_journal_paper_doi 10.1039/c3ce41008k
_journal_volume 15
_journal_year 2013
_chemical_formula_sum 'C20 H16 Cu2 N12 O23 Si0.5 W6'
_chemical_formula_weight 2036.67
_chemical_name_systematic
;
?
;
_space_group_IT_number 2
_symmetry_cell_setting triclinic
_symmetry_space_group_name_Hall '-P 1'
_symmetry_space_group_name_H-M 'P -1'
_atom_sites_solution_hydrogens geom
_atom_sites_solution_primary direct
_atom_sites_solution_secondary difmap
_audit_creation_method SHELXL-97
_cell_angle_alpha 107.3310(10)
_cell_angle_beta 107.3970(10)
_cell_angle_gamma 94.7170(10)
_cell_formula_units_Z 2
_cell_length_a 11.5240(11)
_cell_length_b 12.8780(13)
_cell_length_c 14.4980(14)
_cell_measurement_temperature 293(2)
_cell_volume 1925.0(3)
_computing_structure_refinement 'SHELXL-97 (Sheldrick, 1997)'
_computing_structure_solution 'SHELXS-97 (Sheldrick, 1990)'
_diffrn_ambient_temperature 293(2)
_diffrn_measured_fraction_theta_full 0.958
_diffrn_measured_fraction_theta_max 0.958
_diffrn_radiation_monochromator graphite
_diffrn_radiation_source 'fine-focus sealed tube'
_diffrn_radiation_type MoK\a
_diffrn_radiation_wavelength 0.71069
_diffrn_reflns_av_R_equivalents 0.0264
_diffrn_reflns_av_sigmaI/netI 0.0640
_diffrn_reflns_limit_h_max 15
_diffrn_reflns_limit_h_min -15
_diffrn_reflns_limit_k_max 17
_diffrn_reflns_limit_k_min -13
_diffrn_reflns_limit_l_max 16
_diffrn_reflns_limit_l_min -19
_diffrn_reflns_number 12778
_diffrn_reflns_theta_full 28.29
_diffrn_reflns_theta_max 28.29
_diffrn_reflns_theta_min 1.87
_exptl_absorpt_coefficient_mu 19.048
_exptl_crystal_colour red
_exptl_crystal_density_diffrn 3.514
_exptl_crystal_density_method 'not measured'
_exptl_crystal_description block
_exptl_crystal_F_000 1826
_exptl_crystal_size_max 0.22
_exptl_crystal_size_mid 0.18
_exptl_crystal_size_min 0.12
_refine_diff_density_max 2.375
_refine_diff_density_min -3.500
_refine_diff_density_rms 0.306
_refine_ls_extinction_coef 0.00018(5)
_refine_ls_extinction_expression Fc^*^=kFc[1+0.001xFc^2^\l^3^/sin(2\q)]^-1/4^
_refine_ls_extinction_method SHELXL
_refine_ls_goodness_of_fit_ref 1.035
_refine_ls_hydrogen_treatment mixed
_refine_ls_matrix_type full
_refine_ls_number_parameters 593
_refine_ls_number_reflns 9149
_refine_ls_number_restraints 0
_refine_ls_restrained_S_all 1.035
_refine_ls_R_factor_all 0.0700
_refine_ls_R_factor_gt 0.0477
_refine_ls_shift/su_max 0.024
_refine_ls_shift/su_mean 0.001
_refine_ls_structure_factor_coef Fsqd
_refine_ls_weighting_details 'calc w=1/[\s^2^(Fo^2^)+(0.0495P)^2^+0.0000P] where P=(Fo^2^+2Fc^2^)/3'
_refine_ls_weighting_scheme calc
_refine_ls_wR_factor_gt 0.1020
_refine_ls_wR_factor_ref 0.1122
_reflns_number_gt 6773
_reflns_number_total 9149
_reflns_threshold_expression >2sigma(I)
_cod_data_source_file c3ce41008k.txt
_cod_data_source_block p-1
_cod_original_sg_symbol_H-M p-1
_cod_original_formula_sum 'C20 H16 Cu2 N12 O23 Si0.50 W6'
_cod_database_code 7210419

loop_
_symmetry_equiv_pos_as_xyz
'x, y, z'
'-x, -y, -z'

loop_
_atom_site_label
_atom_site_type_symbol
_atom_site_fract_x
_atom_site_fract_y
_atom_site_fract_z
_atom_site_U_iso_or_equiv
_atom_site_adp_type
_atom_site_occupancy
_atom_site_symmetry_multiplicity
_atom_site_calc_flag
_atom_site_refinement_flags
W1 W 0.41825(4) 0.49045(4) 0.21350(4) 0.02561(12) Uani 1 1 d .
W2 W 0.68841(4) 0.40162(5) 0.18241(4) 0.03620(14) Uani 1 1 d .
W3 W 0.23301(4) 0.59731(4) 0.03437(4) 0.02688(12) Uani 1 1 d .
W4 W 0.23777(4) 0.31104(4) -0.03649(4) 0.02643(12) Uani 1 1 d .
W5 W 0.67413(4) 0.68590(4) 0.24856(4) 0.03379(14) Uani 1 1 d .
W6 W 0.49148(5) 0.78551(4) 0.06278(4) 0.03221(13) Uani 1 1 d .
Cu1 Cu 0.85311(11) 0.41549(12) 0.45243(11) 0.0297(3) Uani 1 1 d .
Si1 Si 0.5000 0.5000 0.0000 0.0116(7) Uani 1 2 d S
C1 C 1.1129(9) 0.2647(9) 0.3720(9) 0.024(2) Uani 1 1 d .
C2 C 1.1430(9) 0.1824(9) 0.2925(9) 0.026(2) Uani 1 1 d .
C3 C 1.0873(10) 0.0713(9) 0.2555(9) 0.032(3) Uani 1 1 d .
H3 H 1.0407 0.0453 0.2892 0.038 Uiso 1 1 calc R
C4 C 1.1008(10) -0.0006(9) 0.1688(10) 0.033(3) Uani 1 1 d .
H4 H 1.0607 -0.0742 0.1430 0.039 Uiso 1 1 calc R
C5 C 1.1739(10) 0.0361(9) 0.1197(8) 0.024(2) Uani 1 1 d .
C6 C 1.2376(10) 0.1431(9) 0.1599(9) 0.027(2) Uani 1 1 d .
H6 H 1.2911 0.1668 0.1302 0.032 Uiso 1 1 calc R
C7 C 1.2212(10) 0.2150(9) 0.2447(8) 0.027(2) Uani 1 1 d .
H7 H 1.2638 0.2878 0.2712 0.032 Uiso 1 1 calc R
C8 C 1.1040(12) -0.1414(10) -0.0312(10) 0.041(3) Uani 1 1 d .
H8 H 1.0492 -0.1806 -0.0121 0.049 Uiso 1 1 calc R
C9 C 1.2406(12) -0.0124(11) -0.0320(11) 0.044(3) Uani 1 1 d .
H9 H 1.2945 0.0542 -0.0126 0.053 Uiso 1 1 calc R
C10 C 1.1288(13) -0.1744(11) -0.1204(10) 0.048(4) Uani 1 1 d .
H10 H 1.0924 -0.2408 -0.1743 0.057 Uiso 1 1 calc R
C11 C 0.5322(9) 0.2432(9) 0.4334(8) 0.025(2) Uani 1 1 d .
C12 C 0.4535(9) 0.1400(9) 0.4191(9) 0.026(2) Uani 1 1 d .
C13 C 0.3839(11) 0.1336(11) 0.4793(10) 0.040(3) Uani 1 1 d .
H13 H 0.3851 0.1979 0.5306 0.048 Uiso 1 1 calc R
C14 C 0.3125(12) 0.0370(10) 0.4677(10) 0.041(3) Uani 1 1 d .
H14 H 0.2690 0.0344 0.5120 0.050 Uiso 1 1 calc R
C15 C 0.3075(10) -0.0559(10) 0.3881(10) 0.036(3) Uani 1 1 d .
C16 C 0.3769(12) -0.0531(10) 0.3244(10) 0.040(3) Uani 1 1 d .
H16 H 0.3733 -0.1173 0.2719 0.048 Uiso 1 1 calc R
C17 C 0.4511(11) 0.0449(10) 0.3392(9) 0.038(3) Uani 1 1 d .
H17 H 0.4980 0.0476 0.2975 0.045 Uiso 1 1 calc R
C18 C 0.1165(14) -0.1702(12) 0.3816(17) 0.082(7) Uani 1 1 d .
H18 H 0.0805 -0.1132 0.4114 0.098 Uiso 1 1 calc R
C19 C 0.2490(17) -0.2610(12) 0.3279(12) 0.065(5) Uani 1 1 d .
H19 H 0.3212 -0.2774 0.3155 0.078 Uiso 1 1 calc R
C20 C 0.0688(16) -0.2796(16) 0.3446(17) 0.081(6) Uani 1 1 d .
H20 H -0.0073 -0.3115 0.3433 0.097 Uiso 1 1 calc R
O1 O 0.3602(11) 0.2173(11) -0.0346(8) 0.081(4) Uani 1 1 d .
O1W O 0.0716(8) -0.5613(9) 0.1972(9) 0.075(4) Uani 1 1 d .
O2 O 0.3129(10) 0.3651(7) 0.1094(7) 0.061(3) Uani 1 1 d .
O2W O 0.7687(11) 0.1063(9) 0.3062(10) 0.080(4) Uani 1 1 d .
O3 O 0.3730(9) 0.4864(7) 0.3132(6) 0.046(2) Uani 1 1 d .
O3W O -0.0937(17) -0.0154(19) 0.394(2) 0.196(10) Uani 1 1 d .
O4 O 0.7627(8) 0.7724(8) 0.3653(7) 0.052(3) Uani 1 1 d .
O5 O 0.4892(11) 0.9202(7) 0.0933(8) 0.062(3) Uani 1 1 d .
O6 O 0.1068(8) 0.6412(8) 0.0506(8) 0.058(3) Uani 1 1 d .
O7 O 0.5504(12) 0.5132(11) 0.1231(10) 0.019(3) Uani 0.50 1 d P
O8 O 0.4209(12) 0.3773(11) -0.0615(11) 0.022(3) Uani 0.50 1 d P
O9 O 0.3875(11) 0.4811(10) 0.0371(10) 0.017(3) Uani 0.50 1 d P
O10 O 0.4115(12) 0.5875(10) -0.0140(11) 0.020(3) Uani 0.50 1 d P
O11 O 0.7773(10) 0.7088(11) 0.1723(8) 0.082(4) Uani 1 1 d .
O12 O 0.1178(8) 0.2194(8) -0.0485(8) 0.058(3) Uani 1 1 d .
O13 O 0.1754(11) 0.4410(8) -0.0251(7) 0.071(4) Uani 1 1 d .
O14 O 0.3072(11) 0.5774(8) 0.1618(7) 0.069(4) Uani 1 1 d .
O15 O 0.7812(8) 0.3587(8) 0.2715(7) 0.048(2) Uani 1 1 d .
O16 O 0.3467(10) 0.7297(9) 0.0834(7) 0.074(4) Uani 1 1 d .
O17 O 0.5762(10) 0.7772(11) 0.1944(9) 0.078(4) Uani 1 1 d .
O18 O 0.5378(8) 0.6243(7) 0.2747(12) 0.086(5) Uani 1 1 d .
O19 O 0.2080(9) 0.5912(9) -0.1043(6) 0.069(4) Uani 1 1 d .
O20 O 0.7393(8) 0.5555(8) 0.2466(12) 0.092(5) Uani 1 1 d .
O21 O 0.5491(8) 0.4112(8) 0.2251(12) 0.095(5) Uani 1 1 d .
O22 O 0.5941(10) 0.2677(10) 0.0783(7) 0.077(4) Uani 1 1 d .
N1 N 1.0042(7) 0.3555(7) 0.4479(7) 0.028(2) Uani 1 1 d .
N2 N 1.0015(7) 0.2600(8) 0.3788(8) 0.030(2) Uani 1 1 d .
H2 H 0.9395 0.2061 0.3453 0.036 Uiso 1 1 calc R
N3 N 0.8833(7) 0.5809(8) 0.5168(7) 0.029(2) Uani 1 1 d .
N5 N 1.1759(8) -0.0386(7) 0.0247(7) 0.029(2) Uani 1 1 d .
N6 N 1.2163(11) -0.0938(9) -0.1174(9) 0.047(3) Uani 1 1 d .
N7 N 0.5057(7) 0.3468(7) 0.4620(7) 0.023(2) Uani 1 1 d .
N8 N 0.6058(7) 0.4148(8) 0.4708(7) 0.026(2) Uani 1 1 d .
N9 N 0.6888(7) 0.3552(7) 0.4493(7) 0.027(2) Uani 1 1 d .
N10 N 0.6428(8) 0.2480(8) 0.4249(8) 0.031(2) Uani 1 1 d .
H11 H 0.6785 0.1930 0.4070 0.038 Uiso 1 1 calc R
N11 N 0.2275(10) -0.1593(9) 0.3669(9) 0.042(3) Uani 1 1 d .
N12 N 0.1499(14) -0.3347(11) 0.3099(11) 0.067(4) Uani 1 1 d .
Cu2 Cu 0.63635(11) 0.58409(11) 0.52706(12) 0.0316(3) Uani 1 1 d .
N4 N 1.1856(7) 0.3617(7) 0.4356(7) 0.025(2) Uani 1 1 d .

loop_
_atom_site_aniso_label
_atom_site_aniso_U_11
_atom_site_aniso_U_22
_atom_site_aniso_U_33
_atom_site_aniso_U_23
_atom_site_aniso_U_13
_atom_site_aniso_U_12
W1 0.0307(2) 0.0287(2) 0.0255(3) 0.00959(19) 0.0199(2) 0.00779(18)
W2 0.0266(3) 0.0498(3) 0.0380(3) 0.0280(3) 0.0046(2) 0.0135(2)
W3 0.0183(2) 0.0427(3) 0.0234(3) 0.0106(2) 0.01126(19) 0.01190(19)
W4 0.0189(2) 0.0316(2) 0.0267(3) 0.00825(19) 0.00884(19) -0.00514(17)
W5 0.0224(2) 0.0394(3) 0.0215(3) -0.0090(2) 0.0028(2) -0.0001(2)
W6 0.0460(3) 0.0195(2) 0.0361(3) 0.0077(2) 0.0218(2) 0.0088(2)
Cu1 0.0142(6) 0.0415(8) 0.0320(8) 0.0057(6) 0.0117(6) 0.0084(6)
Si1 0.0106(16) 0.0153(17) 0.0077(18) 0.0017(14) 0.0034(14) 0.0033(13)
C1 0.016(5) 0.029(6) 0.029(6) 0.013(5) 0.007(5) 0.011(4)
C2 0.016(5) 0.026(5) 0.037(7) 0.006(5) 0.015(5) 0.010(4)
C3 0.024(6) 0.028(6) 0.042(8) 0.006(5) 0.017(6) -0.002(5)
C4 0.030(6) 0.018(5) 0.042(8) 0.001(5) 0.013(6) -0.006(4)
C5 0.027(6) 0.034(6) 0.013(5) 0.005(4) 0.010(5) 0.013(5)
C6 0.031(6) 0.024(6) 0.028(6) 0.012(5) 0.009(5) 0.002(4)
C7 0.030(6) 0.023(5) 0.025(6) 0.003(5) 0.015(5) -0.006(4)
C8 0.058(8) 0.024(6) 0.032(7) 0.000(5) 0.013(7) 0.013(6)
C9 0.038(7) 0.047(8) 0.050(9) 0.013(7) 0.023(7) 0.012(6)
C10 0.052(8) 0.045(8) 0.023(7) -0.006(6) -0.004(6) 0.016(7)
C11 0.021(5) 0.036(6) 0.022(6) 0.008(5) 0.013(5) 0.010(4)
C12 0.018(5) 0.031(6) 0.031(7) 0.009(5) 0.010(5) 0.016(4)
C13 0.033(7) 0.051(8) 0.031(7) 0.001(6) 0.018(6) 0.007(6)
C14 0.052(8) 0.040(7) 0.041(8) 0.011(6) 0.029(7) 0.012(6)
C15 0.026(6) 0.032(6) 0.053(9) 0.019(6) 0.013(6) 0.008(5)
C16 0.046(7) 0.033(7) 0.042(8) 0.003(6) 0.024(7) 0.015(6)
C17 0.036(7) 0.046(7) 0.027(7) -0.003(6) 0.019(6) 0.007(6)
C18 0.061(10) 0.038(9) 0.18(2) 0.053(11) 0.064(13) 0.025(8)
C19 0.097(13) 0.034(8) 0.049(10) -0.004(7) 0.025(10) 0.001(8)
C20 0.055(10) 0.075(13) 0.117(18) 0.051(12) 0.021(11) -0.001(9)
O1 0.086(8) 0.147(11) 0.054(7) 0.057(8) 0.049(7) 0.080(8)
O1W 0.034(5) 0.063(7) 0.096(10) 0.014(7) -0.007(6) -0.004(5)
O2 0.104(8) 0.032(5) 0.024(5) 0.003(4) -0.009(5) 0.025(5)
O2W 0.096(9) 0.070(8) 0.111(11) 0.036(7) 0.079(8) 0.037(7)
O3 0.080(7) 0.049(5) 0.029(5) 0.018(4) 0.041(5) 0.022(5)
O3W 0.132(16) 0.21(2) 0.28(3) 0.08(2) 0.111(18) 0.045(15)
O4 0.036(5) 0.067(6) 0.027(5) -0.017(4) 0.014(4) -0.009(4)
O5 0.115(9) 0.029(5) 0.074(8) 0.024(5) 0.070(7) 0.027(5)
O6 0.030(5) 0.069(7) 0.076(8) 0.015(6) 0.025(5) 0.022(5)
O7 0.017(7) 0.029(8) 0.009(7) 0.005(6) 0.006(6) -0.011(6)
O8 0.022(7) 0.023(7) 0.025(8) 0.015(6) 0.008(6) 0.010(6)
O9 0.013(6) 0.020(7) 0.020(8) 0.002(6) 0.013(6) 0.009(5)
O10 0.017(7) 0.014(7) 0.028(8) 0.004(6) 0.008(6) 0.010(5)
O11 0.080(8) 0.162(12) 0.044(6) 0.059(7) 0.037(6) 0.090(8)
O12 0.030(5) 0.059(6) 0.077(8) 0.032(6) 0.004(5) -0.018(4)
O13 0.106(9) 0.040(6) 0.033(6) 0.003(5) -0.017(6) 0.024(6)
O14 0.112(9) 0.038(5) 0.023(5) 0.004(4) -0.019(6) 0.015(6)
O15 0.041(5) 0.077(7) 0.045(6) 0.038(5) 0.020(5) 0.027(5)
O16 0.077(7) 0.097(8) 0.027(5) 0.004(5) 0.023(5) -0.054(6)
O17 0.074(7) 0.147(11) 0.068(8) 0.070(8) 0.053(7) 0.078(8)
O18 0.036(5) 0.027(5) 0.204(15) 0.036(7) 0.055(8) 0.012(4)
O19 0.063(6) 0.110(9) 0.010(5) 0.006(5) 0.006(5) -0.039(6)
O20 0.033(5) 0.050(6) 0.214(16) 0.048(8) 0.067(8) 0.015(5)
O21 0.035(6) 0.031(5) 0.228(16) 0.037(7) 0.061(8) 0.022(4)
O22 0.084(8) 0.097(8) 0.031(6) 0.006(6) 0.022(6) -0.048(7)
N1 0.017(4) 0.037(5) 0.028(5) 0.002(4) 0.015(4) 0.008(4)
N2 0.011(4) 0.041(6) 0.037(6) 0.006(5) 0.012(4) 0.006(4)
N3 0.010(4) 0.042(6) 0.031(6) 0.011(4) 0.004(4) 0.011(4)
N5 0.033(5) 0.026(5) 0.030(6) 0.008(4) 0.014(5) 0.014(4)
N6 0.053(7) 0.048(7) 0.040(7) 0.007(6) 0.018(6) 0.025(6)
N7 0.014(4) 0.032(5) 0.024(5) 0.002(4) 0.013(4) 0.012(4)
N8 0.011(4) 0.040(5) 0.028(5) 0.006(4) 0.014(4) 0.006(4)
N9 0.014(4) 0.033(5) 0.036(6) 0.008(4) 0.015(4) 0.011(4)
N10 0.031(5) 0.037(6) 0.040(6) 0.015(5) 0.026(5) 0.022(4)
N11 0.042(6) 0.039(6) 0.051(7) 0.020(5) 0.019(6) 0.008(5)
N12 0.080(10) 0.048(8) 0.057(9) 0.009(7) 0.015(8) -0.016(7)
Cu2 0.0124(6) 0.0368(8) 0.0383(9) -0.0003(6) 0.0110(6) 0.0063(5)
N4 0.010(4) 0.032(5) 0.027(5) 0.001(4) 0.006(4) 0.008(3)

loop_
_atom_type_symbol
_atom_type_description
_atom_type_scat_dispersion_real
_atom_type_scat_dispersion_imag
_atom_type_scat_source
C C 0.0033 0.0016 'International Tables Vol C Tables 4.2.6.8 and 6.1.1.4'
N N 0.0061 0.0033 'International Tables Vol C Tables 4.2.6.8 and 6.1.1.4'
O O 0.0106 0.0060 'International Tables Vol C Tables 4.2.6.8 and 6.1.1.4'
Si Si 0.0817 0.0704 'International Tables Vol C Tables 4.2.6.8 and 6.1.1.4'
W W -0.8490 6.8722 'International Tables Vol C Tables 4.2.6.8 and 6.1.1.4'
H H 0.0000 0.0000 'International Tables Vol C Tables 4.2.6.8 and 6.1.1.4'
Cu Cu 0.3201 1.2651 'International Tables Vol C Tables 4.2.6.8 and 6.1.1.4'

loop_
_geom_angle_atom_site_label_1
_geom_angle_atom_site_label_2
_geom_angle_atom_site_label_3
_geom_angle
_geom_angle_site_symmetry_1
_geom_angle_site_symmetry_3
O3 W1 O2 100.5(5) . .
O3 W1 O21 102.9(6) . .
O2 W1 O21 89.6(5) . .
O3 W1 O14 98.8(5) . .
O2 W1 O14 88.2(4) . .
O21 W1 O14 158.2(6) . .
O3 W1 O18 101.3(5) . .
O2 W1 O18 157.9(6) . .
O21 W1 O18 88.6(4) . .
O14 W1 O18 85.4(4) . .
O3 W1 O7 159.2(5) . .
O2 W1 O7 95.2(5) . .
O21 W1 O7 63.4(5) . .
O14 W1 O7 95.2(5) . .
O18 W1 O7 64.4(5) . .
O3 W1 O9 155.4(4) . .
O2 W1 O9 63.2(4) . .
O21 W1 O9 95.7(6) . .
O14 W1 O9 64.1(4) . .
O18 W1 O9 95.0(5) . .
O7 W1 O9 45.4(4) . .
O15 W2 O20 100.0(6) . .
O15 W2 O21 100.8(5) . .
O20 W2 O21 88.8(4) . .
O15 W2 O19 99.3(5) . 2_665
O20 W2 O19 87.8(5) . 2_665
O21 W2 O19 159.9(6) . 2_665
O15 W2 O22 103.4(5) . .
O20 W2 O22 156.6(6) . .
O21 W2 O22 86.3(5) . .
O19 W2 O22 89.0(4) 2_665 .
O15 W2 O7 155.1(5) . .
O20 W2 O7 63.2(5) . .
O21 W2 O7 62.7(5) . .
O19 W2 O7 98.3(5) 2_665 .
O22 W2 O7 94.4(5) . .
O15 W2 O10 157.8(4) . 2_665
O20 W2 O10 94.3(6) . 2_665
O21 W2 O10 96.4(5) . 2_665
O19 W2 O10 64.1(4) 2_665 2_665
O22 W2 O10 63.6(5) . 2_665
O7 W2 O10 47.1(4) . 2_665
O6 W3 O16 102.2(5) . .
O6 W3 O14 100.5(5) . .
O16 W3 O14 88.1(4) . .
O6 W3 O13 101.4(5) . .
O16 W3 O13 156.4(6) . .
O14 W3 O13 88.2(4) . .
O6 W3 O19 101.0(5) . .
O16 W3 O19 90.1(4) . .
O14 W3 O19 158.3(5) . .
O13 W3 O19 84.8(5) . .
O6 W3 O10 159.0(5) . .
O16 W3 O10 64.1(5) . .
O14 W3 O10 95.1(5) . .
O13 W3 O10 93.0(5) . .
O19 W3 O10 64.9(5) . .
O6 W3 O9 157.3(5) . .
O16 W3 O9 94.8(5) . .
O14 W3 O9 64.7(5) . .
O13 W3 O9 62.7(5) . .
O19 W3 O9 94.0(5) . .
O10 W3 O9 43.7(4) . .
O12 W4 O13 103.3(5) . .
O12 W4 O11 102.8(6) . 2_665
O13 W4 O11 90.7(5) . 2_665
O12 W4 O2 99.5(5) . .
O13 W4 O2 87.8(4) . .
O11 W4 O2 157.4(5) 2_665 .
O12 W4 O1 98.9(5) . .
O13 W4 O1 157.6(6) . .
O11 W4 O1 87.6(4) 2_665 .
O2 W4 O1 85.3(4) . .
O12 W4 O8 157.7(5) . .
O13 W4 O8 95.6(5) . .
O11 W4 O8 64.8(5) 2_665 .
O2 W4 O8 92.9(5) . .
O1 W4 O8 63.5(5) . .
O12 W4 O9 157.4(5) . .
O13 W4 O9 63.5(5) . .
O11 W4 O9 95.8(5) 2_665 .
O2 W4 O9 63.5(5) . .
O1 W4 O9 94.4(5) . .
O8 W4 O9 44.2(4) . .
O4 W5 O17 102.7(5) . .
O4 W5 O18 102.4(5) . .
O17 W5 O18 89.0(5) . .
O4 W5 O20 100.8(6) . .
O17 W5 O20 156.3(6) . .
O18 W5 O20 89.0(4) . .
O4 W5 O11 99.2(5) . .
O17 W5 O11 87.6(4) . .
O18 W5 O11 158.4(6) . .
O20 W5 O11 85.5(5) . .
O4 W5 O7 156.2(5) . .
O17 W5 O7 96.1(5) . .
O18 W5 O7 63.1(5) . .
O20 W5 O7 62.2(5) . .
O11 W5 O7 96.1(5) . .
O4 W5 O8 156.5(5) . 2_665
O17 W5 O8 63.8(5) . 2_665
O18 W5 O8 96.7(5) . 2_665
O20 W5 O8 93.0(6) . 2_665
O11 W5 O8 62.8(5) . 2_665
O7 W5 O8 47.0(4) . 2_665
O5 W6 O22 102.4(5) . 2_665
O5 W6 O1 100.1(5) . 2_665
O22 W6 O1 88.6(5) 2_665 2_665
O5 W6 O16 102.3(5) . .
O22 W6 O16 89.0(4) 2_665 .
O1 W6 O16 157.5(6) 2_665 .
O5 W6 O17 100.8(5) . .
O22 W6 O17 156.7(5) 2_665 .
O1 W6 O17 89.0(4) 2_665 .
O16 W6 O17 84.5(5) . .
O5 W6 O8 157.0(5) . 2_665
O22 W6 O8 93.9(5) 2_665 2_665
O1 W6 O8 63.8(5) 2_665 2_665
O16 W6 O8 94.1(5) . 2_665
O17 W6 O8 64.4(5) . 2_665
O5 W6 O10 157.9(5) . .
O22 W6 O10 63.8(5) 2_665 .
O1 W6 O10 96.8(5) 2_665 .
O16 W6 O10 62.3(5) . .
O17 W6 O10 93.6(5) . .
O8 W6 O10 45.1(4) 2_665 .
N9 Cu1 N1 134.9(4) . .
N9 Cu1 N3 108.0(4) . .
N1 Cu1 N3 113.9(3) . .
N9 Cu1 O15 90.3(4) . .
N1 Cu1 O15 89.1(3) . .
N3 Cu1 O15 111.8(4) . .
O9 Si1 O9 180.000(1) . 2_665
O9 Si1 O10 68.3(7) . .
O9 Si1 O10 111.7(7) 2_665 .
O9 Si1 O10 111.7(7) . 2_665
O9 Si1 O10 68.3(7) 2_665 2_665
O10 Si1 O10 180.0(11) . 2_665
O9 Si1 O8 69.3(7) . .
O9 Si1 O8 110.7(7) 2_665 .
O10 Si1 O8 109.2(7) . .
O10 Si1 O8 70.8(7) 2_665 .
O9 Si1 O8 110.7(7) . 2_665
O9 Si1 O8 69.3(7) 2_665 2_665
O10 Si1 O8 70.8(7) . 2_665
O10 Si1 O8 109.2(7) 2_665 2_665
O8 Si1 O8 180.0(15) . 2_665
O9 Si1 O7 110.2(7) . 2_665
O9 Si1 O7 69.8(7) 2_665 2_665
O10 Si1 O7 72.1(7) . 2_665
O10 Si1 O7 107.9(7) 2_665 2_665
O8 Si1 O7 73.0(7) . 2_665
O8 Si1 O7 107.0(7) 2_665 2_665
O9 Si1 O7 69.8(7) . .
O9 Si1 O7 110.2(7) 2_665 .
O10 Si1 O7 107.9(7) . .
O10 Si1 O7 72.1(7) 2_665 .
O8 Si1 O7 107.0(7) . .
O8 Si1 O7 73.0(7) 2_665 .
O7 Si1 O7 180.0(9) 2_665 .
N2 C1 N4 110.4(9) . .
N2 C1 C2 123.0(10) . .
N4 C1 C2 125.8(9) . .
C3 C2 C7 117.4(10) . .
C3 C2 C1 121.8(10) . .
C7 C2 C1 120.5(10) . .
C4 C3 C2 120.3(10) . .
C4 C3 H3 119.8 . .
C2 C3 H3 119.8 . .
C3 C4 C5 120.5(10) . .
C3 C4 H4 119.7 . .
C5 C4 H4 119.7 . .
C6 C5 C4 120.0(10) . .
C6 C5 N5 121.4(10) . .
C4 C5 N5 118.5(10) . .
C5 C6 C7 119.1(10) . .
C5 C6 H6 120.5 . .
C7 C6 H6 120.5 . .
C6 C7 C2 122.3(10) . .
C6 C7 H7 118.8 . .
C2 C7 H7 118.8 . .
C10 C8 N5 106.0(12) . .
C10 C8 H8 127.0 . .
N5 C8 H8 127.0 . .
N6 C9 N5 110.1(12) . .
N6 C9 H9 125.0 . .
N5 C9 H9 125.0 . .
C8 C10 N6 108.6(11) . .
C8 C10 H10 125.7 . .
N6 C10 H10 125.7 . .
N10 C11 N7 110.4(9) . .
N10 C11 C12 123.6(10) . .
N7 C11 C12 125.9(9) . .
C13 C12 C17 119.7(11) . .
C13 C12 C11 123.0(10) . .
C17 C12 C11 117.3(10) . .
C12 C13 C14 123.2(12) . .
C12 C13 H13 118.4 . .
C14 C13 H13 118.4 . .
C13 C14 C15 117.4(12) . .
C13 C14 H14 121.3 . .
C15 C14 H14 121.3 . .
C14 C15 C16 121.3(11) . .
C14 C15 N11 120.5(12) . .
C16 C15 N11 118.1(11) . .
C17 C16 C15 120.3(11) . .
C17 C16 H16 119.9 . .
C15 C16 H16 119.9 . .
C16 C17 C12 118.1(11) . .
C16 C17 H17 120.9 . .
C12 C17 H17 120.9 . .
C20 C18 N11 106.7(15) . .
C20 C18 H18 126.6 . .
N11 C18 H18 126.6 . .
N12 C19 N11 108.6(16) . .
N12 C19 H19 125.7 . .
N11 C19 H19 125.7 . .
N12 C20 C18 108.4(15) . .
N12 C20 H20 125.8 . .
C18 C20 H20 125.8 . .
W6 O1 W4 136.7(7) 2_665 .
W1 O2 W4 139.2(6) . .
Si1 O7 W1 123.1(7) . .
Si1 O7 W2 120.4(7) . .
W1 O7 W2 96.3(5) . .
Si1 O7 W5 119.7(6) . .
W1 O7 W5 95.8(5) . .
W2 O7 W5 95.1(5) . .
Si1 O8 O9 54.6(6) . .
Si1 O8 W4 123.3(7) . .
O9 O8 W4 68.7(6) . .
Si1 O8 W6 122.9(7) . 2_665
O9 O8 W6 132.6(8) . 2_665
W4 O8 W6 95.4(5) . 2_665
Si1 O8 W5 120.3(7) . 2_665
O9 O8 W5 130.5(8) . 2_665
W4 O8 W5 93.8(5) . 2_665
W6 O8 W5 93.5(5) 2_665 2_665
Si1 O9 O10 56.5(6) . .
Si1 O9 O8 56.1(6) . .
O10 O9 O8 93.3(9) . .
Si1 O9 W4 123.1(7) . .
O10 O9 W4 130.5(8) . .
O8 O9 W4 67.0(6) . .
Si1 O9 W3 123.1(7) . .
O10 O9 W3 66.6(6) . .
O8 O9 W3 133.6(8) . .
W4 O9 W3 94.0(4) . .
Si1 O9 W1 121.6(7) . .
O10 O9 W1 130.6(8) . .
O8 O9 W1 128.2(8) . .
W4 O9 W1 93.7(5) . .
W3 O9 W1 93.4(4) . .
Si1 O10 O9 55.1(6) . .
Si1 O10 W3 124.9(7) . .
O9 O10 W3 69.7(6) . .
Si1 O10 W2 120.5(7) . 2_665
O9 O10 W2 130.3(8) . 2_665
W3 O10 W2 94.9(5) . 2_665
Si1 O10 W6 121.2(7) . .
O9 O10 W6 133.6(9) . .
W3 O10 W6 94.5(4) . .
W2 O10 W6 93.2(5) 2_665 .
W4 O11 W5 138.4(7) 2_665 .
W4 O13 W3 139.3(7) . .
W3 O14 W1 137.3(6) . .
W2 O15 Cu1 135.8(5) . .
W3 O16 W6 138.3(7) . .
W5 O17 W6 137.9(6) . .
W5 O18 W1 136.5(7) . .
W2 O19 W3 135.5(6) 2_665 .
W2 O20 W5 139.0(7) . .
W1 O21 W2 137.3(7) . .
W6 O22 W2 139.1(6) 2_665 .
N2 N1 N3 109.8(8) . 2_766
N2 N1 Cu1 122.4(7) . .
N3 N1 Cu1 123.3(7) 2_766 .
C1 N2 N1 106.0(9) . .
C1 N2 H2 127.0 . .
N1 N2 H2 127.0 . .
N4 N3 N1 107.1(8) 2_766 2_766
N4 N3 Cu1 125.9(7) 2_766 .
N1 N3 Cu1 122.8(6) 2_766 .
C9 N5 C8 107.5(10) . .
C9 N5 C5 124.5(10) . .
C8 N5 C5 127.6(10) . .
C9 N6 C10 107.7(12) . .
N8 N7 C11 105.0(8) . .
N8 N7 Cu2 115.5(6) . 2_666
C11 N7 Cu2 138.7(7) . 2_666
N9 N8 N7 109.0(8) . .
N9 N8 Cu2 124.9(6) . .
N7 N8 Cu2 125.7(6) . .
N8 N9 N10 109.1(8) . .
N8 N9 Cu1 125.2(7) . .
N10 N9 Cu1 125.7(6) . .
C11 N10 N9 106.5(9) . .
C11 N10 H11 126.8 . .
N9 N10 H11 126.8 . .
C19 N11 C18 107.9(12) . .
C19 N11 C15 126.0(12) . .
C18 N11 C15 126.1(11) . .
C19 N12 C20 108.0(14) . .
N7 Cu2 N4 135.1(4) 2_666 2_766
N7 Cu2 N8 117.2(3) 2_666 .
N4 Cu2 N8 107.6(3) 2_766 .
N3 N4 C1 106.7(8) 2_766 .
N3 N4 Cu2 121.7(7) 2_766 2_766
C1 N4 Cu2 131.3(7) . 2_766

loop_
_geom_bond_atom_site_label_1
_geom_bond_atom_site_label_2
_geom_bond_distance
_geom_bond_site_symmetry_2
W1 O3 1.690(8) .
W1 O2 1.867(9) .
W1 O21 1.883(9) .
W1 O14 1.902(10) .
W1 O18 1.903(9) .
W1 O7 2.339(12) .
W1 O9 2.439(14) .
W2 O15 1.677(9) .
W2 O20 1.876(10) .
W2 O21 1.886(10) .
W2 O19 1.888(9) 2_665
W2 O22 1.896(10) .
W2 O7 2.372(14) .
W2 O10 2.420(15) 2_665
W3 O6 1.658(8) .
W3 O16 1.865(9) .
W3 O14 1.893(9) .
W3 O13 1.908(9) .
W3 O19 1.920(9) .
W3 O10 2.365(13) .
W3 O9 2.418(12) .
W4 O12 1.673(8) .
W4 O13 1.857(10) .
W4 O11 1.860(10) 2_665
W4 O2 1.907(9) .
W4 O1 1.930(10) .
W4 O8 2.379(13) .
W4 O9 2.408(13) .
W5 O4 1.675(8) .
W5 O17 1.874(10) .
W5 O18 1.890(10) .
W5 O20 1.891(10) .
W5 O11 1.910(11) .
W5 O7 2.410(12) .
W5 O8 2.446(14) 2_665
W6 O5 1.662(8) .
W6 O22 1.864(10) 2_665
W6 O1 1.873(10) 2_665
W6 O16 1.903(9) .
W6 O17 1.905(10) .
W6 O8 2.399(13) 2_665
W6 O10 2.429(13) .
Cu1 N9 1.969(8) .
Cu1 N1 1.972(8) .
Cu1 N3 2.007(10) .
Cu1 O15 2.358(9) .
Si1 O9 1.572(12) .
Si1 O9 1.572(12) 2_665
Si1 O10 1.598(13) .
Si1 O10 1.598(13) 2_665
Si1 O8 1.599(13) .
Si1 O8 1.599(13) 2_665
Si1 O7 1.654(13) 2_665
Si1 O7 1.654(13) .
C1 N2 1.315(12) .
C1 N4 1.340(13) .
C1 C2 1.463(14) .
C2 C3 1.390(14) .
C2 C7 1.398(14) .
C3 C4 1.382(16) .
C3 H3 0.9300 .
C4 C5 1.390(15) .
C4 H4 0.9300 .
C5 C6 1.370(14) .
C5 N5 1.434(13) .
C6 C7 1.376(15) .
C6 H6 0.9300 .
C7 H7 0.9300 .
C8 C10 1.359(18) .
C8 N5 1.369(14) .
C8 H8 0.9300 .
C9 N6 1.296(16) .
C9 N5 1.355(15) .
C9 H9 0.9300 .
C10 N6 1.368(18) .
C10 H10 0.9300 .
C11 N10 1.314(12) .
C11 N7 1.363(13) .
C11 C12 1.469(15) .
C12 C13 1.363(15) .
C12 C17 1.405(15) .
C13 C14 1.370(17) .
C13 H13 0.9300 .
C14 C15 1.377(17) .
C14 H14 0.9300 .
C15 C16 1.397(17) .
C15 N11 1.449(15) .
C16 C17 1.386(17) .
C16 H16 0.9300 .
C17 H17 0.9300 .
C18 C20 1.35(2) .
C18 N11 1.362(17) .
C18 H18 0.9300 .
C19 N12 1.330(19) .
C19 N11 1.339(17) .
C19 H19 0.9300 .
C20 N12 1.34(2) .
C20 H20 0.9300 .
O1 W6 1.873(10) 2_665
O8 O9 1.803(19) .
O8 W6 2.399(13) 2_665
O8 W5 2.446(14) 2_665
O9 O10 1.780(19) .
O10 W2 2.420(15) 2_665
O11 W4 1.860(10) 2_665
O19 W2 1.888(9) 2_665
O22 W6 1.864(10) 2_665
N1 N2 1.326(12) .
N1 N3 1.339(11) 2_766
N2 H2 0.8600 .
N3 N4 1.332(11) 2_766
N3 N1 1.339(11) 2_766
N7 N8 1.338(11) .
N7 Cu2 1.952(7) 2_666
N8 N9 1.326(11) .
N8 Cu2 2.046(9) .
N9 N10 1.337(12) .
N10 H11 0.8600 .
Cu2 N7 1.952(7) 2_666
Cu2 N4 1.966(8) 2_766
N4 N3 1.332(11) 2_766
N4 Cu2 1.966(8) 2_766
